data_4507762
loop_
_publ_author_name
'Uebler, Jacob W.'
'Pochodylo, Amy L.'
'Staples, Richard J.'
'LaDuca, Robert L.'

_publ_section_title
;
 Control of Self-Penetration and Dimensionality in Luminescent Cadmium
 Succinate Coordination Polymers via Isomeric Dipyridylamide Ligands
;
_journal_issue 5
_journal_name_full 'Crystal Growth &amp; Design'
_journal_page_first 2220
_journal_paper_doi 10.1021/cg4003302
_journal_volume 13
_journal_year 2013
_chemical_formula_sum 'C15 H22 Cd N3 O9.5'
_chemical_formula_weight 508.76
_space_group_IT_number 14
_symmetry_cell_setting monoclinic
_symmetry_space_group_name_Hall '-P 2yn'
_symmetry_space_group_name_H-M 'P 1 21/n 1'
_atom_sites_solution_hydrogens geom
_atom_sites_solution_primary direct
_atom_sites_solution_secondary difmap
_audit_creation_method SHELXL-97
_audit_update_record
;
2013-02-28 # Formatted by publCIF
;
_cell_angle_alpha 90.00
_cell_angle_beta 91.970(2)
_cell_angle_gamma 90.00
_cell_formula_units_Z 4
_cell_length_a 6.7858(11)
_cell_length_b 22.862(4)
_cell_length_c 12.269(2)
_cell_measurement_reflns_used 9893
_cell_measurement_temperature 173(2)
_cell_measurement_theta_max 25.35
_cell_measurement_theta_min 2.44
_cell_volume 1902.3(5)
_computing_cell_refinement 'Bruker SAINT'
_computing_data_collection 'Bruker APEX2'
_computing_data_reduction 'Bruker SAINT'
_computing_molecular_graphics 'Bruker SHELXTL'
_computing_publication_material 'Bruker SHELXTL'
_computing_structure_refinement 'SHELXL-97 (Sheldrick, 2008)'
_computing_structure_solution 'SHELXS-97 (Sheldrick, 2008)'
_diffrn_ambient_temperature 173(2)
_diffrn_measured_fraction_theta_full 0.999
_diffrn_measured_fraction_theta_max 0.997
_diffrn_measurement_device_type 'Bruker APEX-II CCD'
_diffrn_measurement_method '\f and \w scans'
_diffrn_radiation_monochromator graphite
_diffrn_radiation_source 'fine-focus sealed tube'
_diffrn_radiation_type MoK\a
_diffrn_radiation_wavelength 0.71073
_diffrn_reflns_av_R_equivalents 0.0577
_diffrn_reflns_av_sigmaI/netI 0.0354
_diffrn_reflns_limit_h_max 8
_diffrn_reflns_limit_h_min -8
_diffrn_reflns_limit_k_max 27
_diffrn_reflns_limit_k_min -27
_diffrn_reflns_limit_l_max 14
_diffrn_reflns_limit_l_min -14
_diffrn_reflns_number 15306
_diffrn_reflns_theta_full 25.00
_diffrn_reflns_theta_max 25.37
_diffrn_reflns_theta_min 1.88
_exptl_absorpt_coefficient_mu 1.206
_exptl_absorpt_correction_T_max 0.8590
_exptl_absorpt_correction_T_min 0.6112
_exptl_absorpt_correction_type multi-scan
_exptl_absorpt_process_details SADABS
_exptl_crystal_colour colourless
_exptl_crystal_density_diffrn 1.776
_exptl_crystal_density_method 'not measured'
_exptl_crystal_description block
_exptl_crystal_F_000 1028
_exptl_crystal_size_max 0.45
_exptl_crystal_size_mid 0.16
_exptl_crystal_size_min 0.13
_refine_diff_density_max 0.988
_refine_diff_density_min -0.954
_refine_diff_density_rms 0.092
_refine_ls_extinction_method none
_refine_ls_goodness_of_fit_ref 1.276
_refine_ls_hydrogen_treatment mixed
_refine_ls_matrix_type full
_refine_ls_number_parameters 289
_refine_ls_number_reflns 3479
_refine_ls_number_restraints 13
_refine_ls_restrained_S_all 1.274
_refine_ls_R_factor_all 0.0370
_refine_ls_R_factor_gt 0.0343
_refine_ls_shift/su_max 0.000
_refine_ls_shift/su_mean 0.000
_refine_ls_structure_factor_coef Fsqd
_refine_ls_weighting_details 'calc w=1/[\s^2^(Fo^2^)+(0.0000P)^2^+6.1147P] where P=(Fo^2^+2Fc^2^)/3'
_refine_ls_weighting_scheme calc
_refine_ls_wR_factor_gt 0.0850
_refine_ls_wR_factor_ref 0.0859
_reflns_number_gt 3191
_reflns_number_total 3479
_reflns_threshold_expression >2sigma(I)
_cod_data_source_file cg4003302_si_006.cif
_cod_data_source_block p21n
_cod_original_sg_symbol_H-M P2(1)/n
_cod_original_formula_sum 'C15 H22 Cd N3 O9.50'
_cod_database_code 4507762

loop_
_symmetry_equiv_pos_as_xyz
'x, y, z'
'-x+1/2, y+1/2, -z+1/2'
'-x, -y, -z'
'x-1/2, -y-1/2, z-1/2'

loop_
_atom_site_label
_atom_site_type_symbol
_atom_site_fract_x
_atom_site_fract_y
_atom_site_fract_z
_atom_site_U_iso_or_equiv
_atom_site_adp_type
_atom_site_occupancy
_atom_site_symmetry_multiplicity
_atom_site_calc_flag
_atom_site_refinement_flags
Cd1 Cd 0.61163(5) 0.234331(12) 0.36010(2) 0.01736(11) Uani 1 1 d .
O1 O 0.6920(6) 0.44043(14) -0.0902(3) 0.0360(8) Uani 1 1 d .
O1W O 0.5873(5) 0.14923(14) -0.0630(3) 0.0271(7) Uani 1 1 d D
H1WA H 0.498(5) 0.160(2) -0.023(3) 0.032 Uiso 1 1 d D
H1WB H 0.694(4) 0.166(2) -0.041(4) 0.032 Uiso 1 1 d D
O2 O 0.5646(4) 0.15515(13) 0.2197(2) 0.0220(6) Uani 1 1 d .
O2W O 0.6756(6) 0.03579(15) 0.2089(3) 0.0372(8) Uani 1 1 d D
H2WA H 0.592(6) 0.0156(18) 0.173(4) 0.045 Uiso 1 1 d D
H2WB H 0.653(8) 0.0720(9) 0.202(4) 0.045 Uiso 1 1 d D
O3 O 0.3073(4) 0.19944(13) 0.2847(2) 0.0241(7) Uani 1 1 d .
O3W O 0.6079(6) 0.02809(16) -0.0832(3) 0.0472(10) Uani 1 1 d D
H3WA H 0.594(8) 0.0643(11) -0.070(5) 0.057 Uiso 1 1 d D
H3WB H 0.728(4) 0.020(2) -0.090(5) 0.057 Uiso 1 1 d D
O4 O -0.0727(4) 0.20807(13) -0.0166(2) 0.0231(6) Uani 1 1 d .
O4W O 0.9687(14) -0.0104(3) 0.0629(10) 0.087(4) Uani 0.50 1 d P
O5 O 0.9515(5) 0.24336(15) 0.3235(3) 0.0340(8) Uani 1 1 d D
H5A H 1.054(5) 0.2244(19) 0.307(4) 0.041 Uiso 1 1 d D
H5B H 0.985(7) 0.2769(12) 0.349(4) 0.041 Uiso 1 1 d D
O6 O 0.2486(4) 0.20130(13) 0.0064(2) 0.0233(7) Uani 1 1 d .
N1 N 0.6144(5) 0.31081(15) 0.2349(3) 0.0208(8) Uani 1 1 d .
N2 N 0.8381(5) 0.65908(15) 0.0153(3) 0.0205(8) Uani 1 1 d .
N3 N 0.7546(5) 0.50351(15) 0.0495(3) 0.0202(7) Uani 1 1 d D
H3N H 0.772(7) 0.506(2) 0.1207(17) 0.024 Uiso 1 1 d D
C1 C 0.6267(7) 0.36627(19) 0.2688(4) 0.0261(10) Uani 1 1 d .
H1 H 0.6150 0.3739 0.3444 0.031 Uiso 1 1 calc R
C2 C 0.6552(7) 0.41267(19) 0.2008(4) 0.0272(10) Uani 1 1 d .
H2 H 0.6621 0.4513 0.2290 0.033 Uiso 1 1 calc R
C3 C 0.6740(6) 0.40258(18) 0.0895(3) 0.0203(9) Uani 1 1 d .
C4 C 0.6285(6) 0.30134(18) 0.1275(4) 0.0237(9) Uani 1 1 d .
H4 H 0.6187 0.2623 0.1014 0.028 Uiso 1 1 calc R
C5 C 0.6566(6) 0.34548(18) 0.0535(3) 0.0221(9) Uani 1 1 d .
H5 H 0.6639 0.3368 -0.0220 0.026 Uiso 1 1 calc R
C6 C 0.7065(6) 0.45039(18) 0.0076(3) 0.0210(9) Uani 1 1 d .
C7 C 0.7879(6) 0.55559(18) -0.0080(3) 0.0177(8) Uani 1 1 d .
C8 C 0.8085(6) 0.56071(19) -0.1195(3) 0.0229(9) Uani 1 1 d .
H8 H 0.8010 0.5274 -0.1657 0.027 Uiso 1 1 calc R
C9 C 0.8407(6) 0.61632(19) -0.1614(3) 0.0235(9) Uani 1 1 d .
H9 H 0.8526 0.6214 -0.2377 0.028 Uiso 1 1 calc R
C10 C 0.8032(6) 0.60605(18) 0.0551(3) 0.0205(9) Uani 1 1 d .
H10 H 0.7878 0.6024 0.1314 0.025 Uiso 1 1 calc R
C11 C 0.8555(6) 0.66406(19) -0.0934(3) 0.0216(9) Uani 1 1 d .
H11 H 0.8787 0.7015 -0.1239 0.026 Uiso 1 1 calc R
C12 C 0.3797(6) 0.16030(17) 0.2263(3) 0.0185(9) Uani 1 1 d .
C13 C 0.2457(6) 0.11691(17) 0.1676(3) 0.0204(9) Uani 1 1 d .
H13A H 0.2150 0.0851 0.2191 0.024 Uiso 1 1 calc R
H13B H 0.3184 0.0993 0.1072 0.024 Uiso 1 1 calc R
C14 C 0.0521(6) 0.14173(18) 0.1211(3) 0.0209(9) Uani 1 1 d .
H14A H -0.0297 0.1092 0.0915 0.025 Uiso 1 1 calc R
H14B H -0.0202 0.1601 0.1809 0.025 Uiso 1 1 calc R
C15 C 0.0788(6) 0.18639(17) 0.0323(3) 0.0175(8) Uani 1 1 d .

loop_
_atom_site_aniso_label
_atom_site_aniso_U_11
_atom_site_aniso_U_22
_atom_site_aniso_U_33
_atom_site_aniso_U_23
_atom_site_aniso_U_13
_atom_site_aniso_U_12
Cd1 0.01829(17) 0.01386(16) 0.01978(17) -0.00123(12) -0.00152(11) -0.00019(12)
O1 0.061(2) 0.0261(17) 0.0216(17) -0.0033(14) 0.0032(16) -0.0110(16)
O1W 0.0204(17) 0.0292(17) 0.0317(18) -0.0053(14) 0.0034(14) -0.0019(14)
O2 0.0182(16) 0.0239(16) 0.0239(15) 0.0003(12) 0.0012(12) 0.0019(12)
O2W 0.051(2) 0.0230(17) 0.037(2) -0.0044(16) -0.0081(17) 0.0105(17)
O3 0.0208(16) 0.0224(15) 0.0289(16) -0.0093(13) -0.0020(13) 0.0000(13)
O3W 0.063(3) 0.0278(19) 0.052(2) -0.0038(18) 0.009(2) 0.0010(19)
O4 0.0194(15) 0.0222(15) 0.0273(16) 0.0053(13) -0.0030(13) 0.0007(12)
O4W 0.071(6) 0.031(4) 0.163(11) -0.039(6) 0.082(7) -0.014(4)
O5 0.0189(17) 0.0309(19) 0.053(2) -0.0164(16) 0.0064(15) -0.0003(14)
O6 0.0206(16) 0.0232(15) 0.0264(16) 0.0058(13) 0.0022(13) -0.0015(13)
N1 0.0208(19) 0.0165(18) 0.0248(19) 0.0013(15) -0.0022(15) 0.0012(14)
N2 0.0232(19) 0.0176(18) 0.0205(18) 0.0013(14) -0.0018(15) -0.0028(15)
N3 0.0253(19) 0.0186(18) 0.0166(17) 0.0007(15) -0.0012(15) -0.0001(15)
C1 0.036(3) 0.021(2) 0.021(2) 0.0002(18) -0.0014(19) -0.001(2)
C2 0.037(3) 0.016(2) 0.027(2) -0.0024(18) -0.003(2) -0.0020(19)
C3 0.019(2) 0.019(2) 0.023(2) -0.0001(17) -0.0016(17) -0.0013(17)
C4 0.025(2) 0.016(2) 0.030(2) -0.0035(18) -0.0001(19) 0.0001(18)
C5 0.023(2) 0.022(2) 0.021(2) -0.0031(18) -0.0016(18) -0.0013(18)
C6 0.018(2) 0.020(2) 0.025(2) -0.0018(18) 0.0005(17) -0.0002(17)
C7 0.0129(19) 0.020(2) 0.020(2) 0.0015(17) 0.0009(16) 0.0029(16)
C8 0.026(2) 0.022(2) 0.020(2) -0.0020(17) 0.0015(18) 0.0019(18)
C9 0.025(2) 0.028(2) 0.018(2) 0.0028(18) 0.0017(18) -0.0019(18)
C10 0.023(2) 0.021(2) 0.018(2) 0.0027(17) -0.0004(17) -0.0004(17)
C11 0.019(2) 0.023(2) 0.023(2) 0.0037(18) 0.0008(17) 0.0001(17)
C12 0.023(2) 0.015(2) 0.017(2) 0.0044(16) -0.0023(17) 0.0024(17)
C13 0.027(2) 0.015(2) 0.020(2) 0.0016(16) -0.0034(18) -0.0030(17)
C14 0.025(2) 0.019(2) 0.018(2) 0.0017(17) -0.0033(17) -0.0081(17)
C15 0.020(2) 0.0149(19) 0.018(2) -0.0047(16) -0.0002(16) -0.0022(16)

loop_
_atom_type_symbol
_atom_type_description
_atom_type_scat_dispersion_real
_atom_type_scat_dispersion_imag
_atom_type_scat_source
C C 0.0033 0.0016 'International Tables Vol C Tables 4.2.6.8 and 6.1.1.4'
H H 0.0000 0.0000 'International Tables Vol C Tables 4.2.6.8 and 6.1.1.4'
N N 0.0061 0.0033 'International Tables Vol C Tables 4.2.6.8 and 6.1.1.4'
O O 0.0106 0.0060 'International Tables Vol C Tables 4.2.6.8 and 6.1.1.4'
Cd Cd -0.8075 1.2024 'International Tables Vol C Tables 4.2.6.8 and 6.1.1.4'

loop_
_geom_angle_atom_site_label_1
_geom_angle_atom_site_label_2
_geom_angle_atom_site_label_3
_geom_angle
_geom_angle_site_symmetry_1
_geom_angle_site_symmetry_3
N2 Cd1 N1 171.08(12) 2_645 .
N2 Cd1 O3 96.55(11) 2_645 .
N1 Cd1 O3 91.25(11) . .
N2 Cd1 O5 93.87(13) 2_645 .
N1 Cd1 O5 77.28(13) . .
O3 Cd1 O5 142.55(11) . .
N2 Cd1 O4 93.44(11) 2_645 4_666
N1 Cd1 O4 91.15(11) . 4_666
O3 Cd1 O4 87.97(10) . 4_666
O5 Cd1 O4 127.21(11) . 4_666
N2 Cd1 O6 85.42(11) 2_645 4_666
N1 Cd1 O6 91.18(11) . 4_666
O3 Cd1 O6 141.48(10) . 4_666
O5 Cd1 O6 75.10(11) . 4_666
O4 Cd1 O6 53.55(10) 4_666 4_666
N2 Cd1 O2 85.96(11) 2_645 .
N1 Cd1 O2 95.31(11) . .
O3 Cd1 O2 53.25(9) . .
O5 Cd1 O2 91.95(10) . .
O4 Cd1 O2 140.71(9) 4_666 .
O6 Cd1 O2 163.89(9) 4_666 .
H1WA O1W H1WB 108(4) . .
C12 O2 Cd1 89.6(2) . .
H2WA O2W H2WB 112(4) . .
C12 O3 Cd1 96.3(3) . .
H3WA O3W H3WB 111(4) . .
C15 O4 Cd1 94.7(2) . 4_565
Cd1 O5 H5A 144(3) . .
Cd1 O5 H5B 105(3) . .
H5A O5 H5B 109(4) . .
C15 O6 Cd1 91.1(2) . 4_565
C1 N1 C4 117.0(4) . .
C1 N1 Cd1 120.6(3) . .
C4 N1 Cd1 122.0(3) . .
C10 N2 C11 117.5(4) . .
C10 N2 Cd1 117.3(3) . 2_655
C11 N2 Cd1 125.0(3) . 2_655
C6 N3 C7 127.6(4) . .
C6 N3 H3N 117(3) . .
C7 N3 H3N 115(3) . .
N1 C1 C2 123.7(4) . .
N1 C1 H1 118.2 . .
C2 C1 H1 118.2 . .
C1 C2 C3 119.3(4) . .
C1 C2 H2 120.4 . .
C3 C2 H2 120.4 . .
C5 C3 C2 117.4(4) . .
C5 C3 C6 119.0(4) . .
C2 C3 C6 123.6(4) . .
N1 C4 C5 123.1(4) . .
N1 C4 H4 118.4 . .
C5 C4 H4 118.4 . .
C4 C5 C3 119.6(4) . .
C4 C5 H5 120.2 . .
C3 C5 H5 120.2 . .
O1 C6 N3 123.4(4) . .
O1 C6 C3 120.8(4) . .
N3 C6 C3 115.9(4) . .
C8 C7 C10 118.1(4) . .
C8 C7 N3 126.2(4) . .
C10 C7 N3 115.7(4) . .
C7 C8 C9 117.7(4) . .
C7 C8 H8 121.2 . .
C9 C8 H8 121.2 . .
C11 C9 C8 120.7(4) . .
C11 C9 H9 119.7 . .
C8 C9 H9 119.7 . .
N2 C10 C7 124.2(4) . .
N2 C10 H10 117.9 . .
C7 C10 H10 117.9 . .
N2 C11 C9 121.7(4) . .
N2 C11 H11 119.1 . .
C9 C11 H11 119.1 . .
O3 C12 O2 120.7(4) . .
O3 C12 C13 119.8(4) . .
O2 C12 C13 119.4(4) . .
C12 C13 C14 115.5(3) . .
C12 C13 H13A 108.4 . .
C14 C13 H13A 108.4 . .
C12 C13 H13B 108.4 . .
C14 C13 H13B 108.4 . .
H13A C13 H13B 107.5 . .
C15 C14 C13 113.5(4) . .
C15 C14 H14A 108.9 . .
C13 C14 H14A 108.9 . .
C15 C14 H14B 108.9 . .
C13 C14 H14B 108.9 . .
H14A C14 H14B 107.7 . .
O6 C15 O4 120.6(4) . .
O6 C15 C14 120.1(4) . .
O4 C15 C14 119.3(4) . .

loop_
_geom_bond_atom_site_label_1
_geom_bond_atom_site_label_2
_geom_bond_distance
_geom_bond_site_symmetry_2
Cd1 N2 2.319(3) 2_645
Cd1 N1 2.328(3) .
Cd1 O3 2.372(3) .
Cd1 O5 2.373(3) .
Cd1 O4 2.391(3) 4_666
Cd1 O6 2.477(3) 4_666
Cd1 O2 2.511(3) .
O1 C6 1.222(5) .
O1W H1WA 0.837(19) .
O1W H1WB 0.848(19) .
O2 C12 1.266(5) .
O2W H2WA 0.841(19) .
O2W H2WB 0.845(19) .
O3 C12 1.257(5) .
O3W H3WA 0.850(19) .
O3W H3WB 0.842(19) .
O4 C15 1.273(5) .
O4 Cd1 2.391(3) 4_565
O4W O4W 1.68(2) 3_755
O5 H5A 0.849(19) .
O5 H5B 0.857(19) .
O6 C15 1.253(5) .
O6 Cd1 2.477(3) 4_565
N1 C1 1.336(5) .
N1 C4 1.341(6) .
N2 C10 1.331(5) .
N2 C11 1.348(5) .
N2 Cd1 2.319(3) 2_655
N3 C6 1.354(5) .
N3 C7 1.406(5) .
N3 H3N 0.879(19) .
C1 C2 1.368(6) .
C1 H1 0.9500 .
C2 C3 1.394(6) .
C2 H2 0.9500 .
C3 C5 1.382(6) .
C3 C6 1.507(6) .
C4 C5 1.376(6) .
C4 H4 0.9500 .
C5 H5 0.9500 .
C7 C8 1.385(6) .
C7 C10 1.391(6) .
C8 C9 1.391(6) .
C8 H8 0.9500 .
C9 C11 1.375(6) .
C9 H9 0.9500 .
C10 H10 0.9500 .
C11 H11 0.9500 .
C12 C13 1.511(6) .
C13 C14 1.523(6) .
C13 H13A 0.9900 .
C13 H13B 0.9900 .
C14 C15 1.509(5) .
C14 H14A 0.9900 .
C14 H14B 0.9900 .

loop_
_geom_hbond_atom_site_label_D
_geom_hbond_atom_site_label_H
_geom_hbond_atom_site_label_A
_geom_hbond_distance_DH
_geom_hbond_distance_HA
_geom_hbond_distance_DA
_geom_hbond_angle_DHA
_geom_hbond_site_symmetry_A
O1W H1WA O6 0.837(19) 1.97(3) 2.749(4) 154(5) .
O1W H1WB O4 0.848(19) 1.87(2) 2.714(4) 170(5) 1_655
O2W H2WA O3W 0.841(19) 1.99(2) 2.830(5) 176(5) 3_655
O2W H2WB O2 0.845(19) 2.01(2) 2.835(4) 166(5) .
O3W H3WA O1W 0.850(19) 1.94(2) 2.785(5) 170(6) .
O3W H3WB O4W 0.842(19) 2.09(3) 2.903(11) 164(6) 3_755
O5 H5A O3 0.849(19) 1.84(2) 2.673(4) 166(5) 1_655
O5 H5B O1W 0.857(19) 2.11(2) 2.955(5) 170(5) 4_666
N3 H3N O2W 0.879(19) 2.22(2) 3.076(5) 165(4) 2_655

loop_
_geom_torsion_atom_site_label_1
_geom_torsion_atom_site_label_2
_geom_torsion_atom_site_label_3
_geom_torsion_atom_site_label_4
_geom_torsion
_geom_torsion_site_symmetry_1
N2 Cd1 O2 C12 98.7(2) 2_645
N1 Cd1 O2 C12 -90.2(2) .
O3 Cd1 O2 C12 -2.6(2) .
O5 Cd1 O2 C12 -167.6(2) .
O4 Cd1 O2 C12 8.2(3) 4_666
O6 Cd1 O2 C12 156.5(3) 4_666
N2 Cd1 O3 C12 -77.3(2) 2_645
N1 Cd1 O3 C12 98.3(2) .
O5 Cd1 O3 C12 27.8(3) .
O4 Cd1 O3 C12 -170.6(2) 4_666
O6 Cd1 O3 C12 -168.2(2) 4_666
O2 Cd1 O3 C12 2.6(2) .
N2 Cd1 N1 C1 -85.6(8) 2_645
O3 Cd1 N1 C1 123.4(3) .
O5 Cd1 N1 C1 -92.6(3) .
O4 Cd1 N1 C1 35.4(3) 4_666
O6 Cd1 N1 C1 -18.2(3) 4_666
O2 Cd1 N1 C1 176.6(3) .
N2 Cd1 N1 C4 86.0(8) 2_645
O3 Cd1 N1 C4 -65.0(3) .
O5 Cd1 N1 C4 79.0(3) .
O4 Cd1 N1 C4 -153.0(3) 4_666
O6 Cd1 N1 C4 153.4(3) 4_666
O2 Cd1 N1 C4 -11.8(3) .
C4 N1 C1 C2 -0.9(7) .
Cd1 N1 C1 C2 171.0(4) .
N1 C1 C2 C3 -0.4(7) .
C1 C2 C3 C5 1.9(7) .
C1 C2 C3 C6 -179.8(4) .
C1 N1 C4 C5 0.7(6) .
Cd1 N1 C4 C5 -171.2(3) .
N1 C4 C5 C3 0.9(7) .
C2 C3 C5 C4 -2.2(6) .
C6 C3 C5 C4 179.5(4) .
C7 N3 C6 O1 2.7(7) .
C7 N3 C6 C3 -178.3(4) .
C5 C3 C6 O1 9.5(6) .
C2 C3 C6 O1 -168.7(4) .
C5 C3 C6 N3 -169.5(4) .
C2 C3 C6 N3 12.2(6) .
C6 N3 C7 C8 -11.0(7) .
C6 N3 C7 C10 169.8(4) .
C10 C7 C8 C9 -0.9(6) .
N3 C7 C8 C9 179.9(4) .
C7 C8 C9 C11 1.4(6) .
C11 N2 C10 C7 1.4(6) .
Cd1 N2 C10 C7 -173.9(3) 2_655
C8 C7 C10 N2 -0.6(6) .
N3 C7 C10 N2 178.7(4) .
C10 N2 C11 C9 -0.9(6) .
Cd1 N2 C11 C9 174.1(3) 2_655
C8 C9 C11 N2 -0.5(7) .
Cd1 O3 C12 O2 -4.9(4) .
Cd1 O3 C12 C13 172.0(3) .
Cd1 O2 C12 O3 4.6(4) .
Cd1 O2 C12 C13 -172.3(3) .
O3 C12 C13 C14 38.2(5) .
O2 C12 C13 C14 -144.9(4) .
C12 C13 C14 C15 64.4(5) .
Cd1 O6 C15 O4 -1.9(4) 4_565
Cd1 O6 C15 C14 177.2(3) 4_565
Cd1 O4 C15 O6 1.9(4) 4_565
Cd1 O4 C15 C14 -177.2(3) 4_565
C13 C14 C15 O6 -2.6(5) .
C13 C14 C15 O4 176.5(3) .
